data_7056441
loop_
_publ_author_name
'Radi, Smaail'
'El-Massaoudi, Mohamed'
'Benaissa, Houria'
'Adarsh, N. N.'
'Ferbinteanu, Marilena'
'Devlin, Eamonn'
'Sanakis, Yiannis'
'Garcia, Yann'

_publ_section_title
;
 Crystal engineering of a series of complexes and coordination polymers
 based on pyrazole-carboxylic acid ligands
;
_journal_name_full 'New J. Chem.'
_journal_paper_doi 10.1039/C7NJ01714F
_journal_year 2017
_chemical_formula_moiety 'C28 H40 Cd2 Cl2 N10 O6'
_chemical_formula_sum 'C28 H40 Cd2 Cl2 N10 O6'
_chemical_formula_weight 908.41
_space_group_crystal_system monoclinic
_space_group_IT_number 14
_space_group_name_Hall '-P 2yn'
_space_group_name_H-M_alt 'P 1 21/n 1'
_symmetry_space_group_name_Hall '-P 2yn'
_symmetry_space_group_name_H-M 'P 1 21/n 1'
_atom_sites_solution_hydrogens geom
_atom_sites_solution_primary direct
_atom_sites_solution_secondary difmap
_audit_update_record
;
2017-03-01 deposited with the CCDC.
2017-06-27 downloaded from the CCDC.
;
_cell_angle_alpha 90.0000
_cell_angle_beta 91.889(7)
_cell_angle_gamma 90.0000
_cell_formula_units_Z 2
_cell_length_a 10.9906(5)
_cell_length_b 12.1122(5)
_cell_length_c 13.7302(9)
_cell_measurement_reflns_used 8405
_cell_measurement_temperature 293
_cell_measurement_theta_max 27.50
_cell_measurement_theta_min 3.40
_cell_volume 1826.78(16)
_computing_cell_refinement 'CrystalClear-SM Expert 2.0 r8'
_computing_data_collection 'CrystalClear-SM Expert 2.0 r8 (Rigaku, 2011)'
_computing_data_reduction 'CrystalClear-SM Expert 2.0 r8'
_computing_molecular_graphics 'CrystalStructure 4.2'
_computing_publication_material 'CrystalStructure 4.2 (Rigaku, 2015)'
_computing_structure_refinement 'SHELXL97 (Sheldrick, 2008)'
_computing_structure_solution 'SIR92 (Altomare, et al., 1994)'
_diffrn_ambient_temperature 293
_diffrn_detector_area_resol_mean 10.000
_diffrn_measured_fraction_theta_full 0.993
_diffrn_measured_fraction_theta_max 0.993
_diffrn_measurement_device_type 'Rigaku R-AXIS RAPID II'
_diffrn_measurement_method \w
_diffrn_radiation_type 'Mo K\a'
_diffrn_radiation_wavelength 0.71075
_diffrn_reflns_av_R_equivalents 0.0358
_diffrn_reflns_Laue_measured_fraction_full 0.000
_diffrn_reflns_Laue_measured_fraction_max 0.000
_diffrn_reflns_limit_h_max 14
_diffrn_reflns_limit_h_min -14
_diffrn_reflns_limit_k_max 15
_diffrn_reflns_limit_k_min -15
_diffrn_reflns_limit_l_max 17
_diffrn_reflns_limit_l_min -17
_diffrn_reflns_number 12504
_diffrn_reflns_point_group_measured_fraction_full 0.000
_diffrn_reflns_point_group_measured_fraction_max 0.000
_diffrn_reflns_theta_full 27.480
_diffrn_reflns_theta_max 27.480
_diffrn_reflns_theta_min 3.364
_diffrn_standards_number 0
_exptl_absorpt_coefficient_mu 1.365
_exptl_absorpt_correction_T_max 0.872
_exptl_absorpt_correction_T_min 0.413
_exptl_absorpt_correction_type multi-scan
_exptl_absorpt_process_details 'ABSCOR (Rigaku, 1995)'
_exptl_crystal_colour colorless
_exptl_crystal_density_diffrn 1.651
_exptl_crystal_density_method 'not measured'
_exptl_crystal_description prism
_exptl_crystal_F_000 912.00
_exptl_crystal_size_max 0.300
_exptl_crystal_size_mid 0.150
_exptl_crystal_size_min 0.100
_refine_diff_density_max 0.81
_refine_diff_density_min -1.01
_refine_ls_extinction_method none
_refine_ls_goodness_of_fit_ref 1.168
_refine_ls_hydrogen_treatment constr
_refine_ls_number_parameters 217
_refine_ls_number_reflns 4161
_refine_ls_number_restraints 0
_refine_ls_R_factor_all 0.0698
_refine_ls_R_factor_gt 0.0345
_refine_ls_shift/su_max 0.001
_refine_ls_structure_factor_coef Fsqd
_refine_ls_weighting_details 'w = 1/[\s^2^(Fo^2^)+(0.0233P)^2^+2.7444P] where P=(Fo^2^+2Fc^2^)/3'
_refine_ls_weighting_scheme calc
_refine_ls_wR_factor_gt 0.0692
_refine_ls_wR_factor_ref 0.0919
_reflns_number_gt 2901
_reflns_number_total 4161
_reflns_threshold_expression F^2^>2.0\s(F^2^)
_cod_data_source_file c7nj01714f2.cif
_cod_data_source_block MC136016YG22
_cod_database_code 7056441

loop_
_space_group_symop_id
_space_group_symop_operation_xyz
1 +X,+Y,+Z
2 1/2-X,1/2+Y,1/2-Z
3 -X,-Y,-Z
4 -1/2+X,-1/2-Y,-1/2+Z

loop_
_atom_site_label
_atom_site_type_symbol
_atom_site_fract_x
_atom_site_fract_y
_atom_site_fract_z
_atom_site_U_iso_or_equiv
_atom_site_adp_type
_atom_site_occupancy
_atom_site_symmetry_multiplicity
_atom_site_calc_flag
_atom_site_refinement_flags
Cd1 Cd 0.31794(3) 0.21428(3) 0.49440(2) 0.04291(11) Uani 1 1 d .
Cl1 Cl 0.10145(11) 0.16904(13) 0.49810(9) 0.0671(4) Uani 1 1 d .
O1 O 0.4679(3) -0.2070(2) 0.4596(2) 0.0473(7) Uani 1 1 d .
O2 O 0.5870(3) -0.0728(3) 0.4109(2) 0.0513(8) Uani 1 1 d .
O3 O 0.3025(3) 0.3270(3) 0.6316(2) 0.0545(8) Uani 1 1 d .
N1 N 0.3987(3) 0.0310(3) 0.3094(2) 0.0411(8) Uani 1 1 d .
N2 N 0.3791(3) 0.1338(3) 0.3465(2) 0.0381(8) Uani 1 1 d .
N3 N 0.3640(3) 0.3535(3) 0.3849(2) 0.0428(8) Uani 1 1 d .
N4 N 0.3613(3) 0.4659(3) 0.3810(2) 0.0422(8) Uani 1 1 d .
N11 N 0.2707(3) 0.3208(3) 0.7936(3) 0.0552(10) Uani 1 1 d .
C1 C 0.4846(4) -0.1184(3) 0.4160(3) 0.0385(9) Uani 1 1 d .
C2 C 0.3737(4) -0.0656(3) 0.3672(3) 0.0431(10) Uani 1 1 d .
H2A H 0.3335 -0.1200 0.3256 0.052 Uiso 1 1 calc R
H2B H 0.3175 -0.0451 0.4171 0.052 Uiso 1 1 calc R
C3 C 0.4778(5) -0.0636(4) 0.1640(4) 0.0676(15) Uani 1 1 d .
H3A H 0.4062 -0.1077 0.1526 0.081 Uiso 1 1 calc R
H3B H 0.5375 -0.1056 0.2006 0.081 Uiso 1 1 calc R
H3C H 0.5103 -0.0423 0.1027 0.081 Uiso 1 1 calc R
C4 C 0.4457(4) 0.0371(4) 0.2198(3) 0.0458(10) Uani 1 1 d .
C5 C 0.4559(4) 0.1470(4) 0.1974(3) 0.0440(10) Uani 1 1 d .
H5 H 0.4846 0.1773 0.1403 0.053 Uiso 1 1 calc R
C6 C 0.4140(4) 0.2040(4) 0.2783(3) 0.0394(9) Uani 1 1 d .
C7 C 0.4015(4) 0.3221(3) 0.2972(3) 0.0376(9) Uani 1 1 d .
C8 C 0.4229(4) 0.4138(3) 0.2385(3) 0.0429(10) Uani 1 1 d .
H8 H 0.4496 0.4136 0.1750 0.052 Uiso 1 1 calc R
C9 C 0.3964(4) 0.5038(3) 0.2941(3) 0.0406(10) Uani 1 1 d .
C10 C 0.4006(4) 0.6248(3) 0.2720(3) 0.0482(11) Uani 1 1 d .
H10A H 0.4110 0.6352 0.2034 0.058 Uiso 1 1 calc R
H10B H 0.4677 0.6579 0.3078 0.058 Uiso 1 1 calc R
H10C H 0.3260 0.6588 0.2905 0.058 Uiso 1 1 calc R
C11 C 0.3279(5) 0.5293(4) 0.4660(3) 0.0589(13) Uani 1 1 d .
H11A H 0.3794 0.5931 0.4723 0.071 Uiso 1 1 calc R
H11B H 0.3375 0.4843 0.5233 0.071 Uiso 1 1 calc R
H11C H 0.2445 0.5525 0.4585 0.071 Uiso 1 1 calc R
C12 C 0.2707(4) 0.2784(4) 0.7058(3) 0.0548(12) Uani 1 1 d .
H12 H 0.2446 0.2057 0.6987 0.066 Uiso 1 1 calc R
C13 C 0.3059(6) 0.4338(5) 0.8122(5) 0.0864(19) Uani 1 1 d .
H13A H 0.3348 0.4663 0.7534 0.104 Uiso 1 1 calc R
H13B H 0.3695 0.4357 0.8618 0.104 Uiso 1 1 calc R
H13C H 0.2370 0.4747 0.8337 0.104 Uiso 1 1 calc R
C14 C 0.2327(7) 0.2562(6) 0.8766(4) 0.105(2) Uani 1 1 d .
H14A H 0.2852 0.1933 0.8849 0.126 Uiso 1 1 calc R
H14B H 0.1504 0.2317 0.8654 0.126 Uiso 1 1 calc R
H14C H 0.2376 0.3009 0.9343 0.126 Uiso 1 1 calc R

loop_
_atom_site_aniso_label
_atom_site_aniso_U_11
_atom_site_aniso_U_22
_atom_site_aniso_U_33
_atom_site_aniso_U_23
_atom_site_aniso_U_13
_atom_site_aniso_U_12
Cd1 0.04717(19) 0.04879(19) 0.03314(16) 0.00259(15) 0.00707(12) 0.00287(17)
Cl1 0.0511(7) 0.1007(10) 0.0501(7) -0.0052(7) 0.0084(5) -0.0119(7)
O1 0.0527(17) 0.0436(17) 0.0455(17) 0.0050(14) 0.0010(13) -0.0021(15)
O2 0.0419(17) 0.0547(19) 0.0571(19) 0.0134(15) -0.0001(14) -0.0014(15)
O3 0.068(2) 0.0588(19) 0.0373(17) -0.0016(15) 0.0119(15) -0.0019(17)
N1 0.044(2) 0.0383(19) 0.0405(19) 0.0003(15) 0.0012(15) 0.0015(17)
N2 0.0436(19) 0.0356(18) 0.0355(17) -0.0015(14) 0.0045(15) 0.0017(16)
N3 0.055(2) 0.0341(19) 0.0393(19) 0.0030(15) 0.0071(16) 0.0022(17)
N4 0.053(2) 0.0360(19) 0.0379(19) 0.0005(15) 0.0019(16) 0.0020(17)
N11 0.051(2) 0.073(3) 0.042(2) -0.0106(19) 0.0151(17) -0.002(2)
C1 0.045(2) 0.037(2) 0.033(2) -0.0061(17) 0.0068(17) 0.000(2)
C2 0.045(2) 0.035(2) 0.049(3) 0.0013(19) -0.001(2) -0.002(2)
C3 0.092(4) 0.057(3) 0.054(3) -0.012(2) 0.006(3) 0.017(3)
C4 0.050(3) 0.051(3) 0.036(2) -0.0046(19) 0.0022(19) 0.005(2)
C5 0.052(3) 0.046(3) 0.034(2) -0.0015(19) 0.0062(19) 0.001(2)
C6 0.039(2) 0.047(2) 0.0315(19) 0.0012(19) 0.0030(16) -0.001(2)
C7 0.040(2) 0.038(2) 0.035(2) 0.0011(17) 0.0014(17) 0.0023(19)
C8 0.049(2) 0.046(2) 0.033(2) 0.0022(19) 0.0034(18) -0.007(2)
C9 0.042(2) 0.042(2) 0.038(2) 0.0052(18) -0.0031(18) 0.000(2)
C10 0.059(3) 0.034(2) 0.051(3) 0.0035(19) -0.004(2) -0.003(2)
C11 0.081(4) 0.049(3) 0.048(3) -0.005(2) 0.011(2) 0.006(3)
C12 0.055(3) 0.063(3) 0.047(3) -0.007(2) 0.010(2) -0.002(3)
C13 0.085(4) 0.089(4) 0.086(4) -0.036(4) 0.024(4) 0.002(4)
C14 0.109(5) 0.156(7) 0.051(3) 0.012(4) 0.031(3) -0.002(5)

loop_
_atom_type_symbol
_atom_type_description
_atom_type_scat_dispersion_real
_atom_type_scat_dispersion_imag
_atom_type_scat_source
C C 0.0033 0.0016
;
International Tables for Crystallography
(Vol. C, Tables 4.2.6.8 and 6.1.1.4)
;
H H 0.0000 0.0000
;
International Tables for Crystallography
(Vol. C, Table 6.1.1.4)
;
Cd Cd -0.8075 1.2024
;
International Tables for Crystallography
(Vol. C, Tables 4.2.6.8 and 6.1.1.4)
;
Cl Cl 0.1484 0.1585
;
International Tables for Crystallography
(Vol. C, Tables 4.2.6.8 and 6.1.1.4)
;
N N 0.0061 0.0033
;
International Tables for Crystallography
(Vol. C, Tables 4.2.6.8 and 6.1.1.4)
;
O O 0.0106 0.0060
;
International Tables for Crystallography
(Vol. C, Tables 4.2.6.8 and 6.1.1.4)
;

loop_
_geom_angle_atom_site_label_1
_geom_angle_atom_site_label_2
_geom_angle_atom_site_label_3
_geom_angle
_geom_angle_site_symmetry_1
_geom_angle_site_symmetry_3
N3 Cd1 O3 96.91(11) . .
N3 Cd1 N2 70.76(11) . .
O3 Cd1 N2 163.98(11) . .
N3 Cd1 O2 140.96(11) . 3_656
O3 Cd1 O2 91.31(11) . 3_656
N2 Cd1 O2 92.31(11) . 3_656
N3 Cd1 O1 87.99(11) . 3_656
O3 Cd1 O1 84.66(11) . 3_656
N2 Cd1 O1 84.71(11) . 3_656
O2 Cd1 O1 54.78(10) 3_656 3_656
N3 Cd1 Cl1 114.12(10) . .
O3 Cd1 Cl1 91.00(9) . .
N2 Cd1 Cl1 103.25(9) . .
O2 Cd1 Cl1 103.77(8) 3_656 .
O1 Cd1 Cl1 157.86(8) 3_656 .
N3 Cd1 C1 114.49(12) . 3_656
O3 Cd1 C1 87.89(11) . 3_656
N2 Cd1 C1 88.13(11) . 3_656
O2 Cd1 C1 27.54(10) 3_656 3_656
O1 Cd1 C1 27.24(10) 3_656 3_656
Cl1 Cd1 C1 131.14(9) . 3_656
C1 O1 Cd1 90.0(3) . 3_656
C1 O2 Cd1 91.8(2) . 3_656
C12 O3 Cd1 114.6(3) . .
C4 N1 N2 111.1(3) . .
C4 N1 C2 129.0(4) . .
N2 N1 C2 119.9(3) . .
C6 N2 N1 105.5(3) . .
C6 N2 Cd1 115.9(3) . .
N1 N2 Cd1 138.4(2) . .
C7 N3 N4 104.8(3) . .
C7 N3 Cd1 117.0(3) . .
N4 N3 Cd1 138.1(3) . .
C9 N4 N3 111.6(3) . .
C9 N4 C11 128.2(4) . .
N3 N4 C11 120.1(3) . .
C12 N11 C13 121.8(4) . .
C12 N11 C14 121.2(5) . .
C13 N11 C14 117.0(5) . .
O1 C1 O2 123.5(4) . .
O1 C1 C2 116.6(4) . .
O2 C1 C2 119.9(4) . .
O1 C1 Cd1 62.8(2) . 3_656
O2 C1 Cd1 60.7(2) . 3_656
C2 C1 Cd1 179.3(3) . 3_656
N1 C2 C1 114.9(3) . .
N1 C2 H2A 108.5 . .
C1 C2 H2A 108.5 . .
N1 C2 H2B 108.5 . .
C1 C2 H2B 108.5 . .
H2A C2 H2B 107.5 . .
C4 C3 H3A 109.5 . .
C4 C3 H3B 109.5 . .
H3A C3 H3B 109.5 . .
C4 C3 H3C 109.5 . .
H3A C3 H3C 109.5 . .
H3B C3 H3C 109.5 . .
N1 C4 C5 107.0(4) . .
N1 C4 C3 121.9(4) . .
C5 C4 C3 131.1(4) . .
C4 C5 C6 105.7(4) . .
C4 C5 H5 127.2 . .
C6 C5 H5 127.2 . .
N2 C6 C5 110.7(4) . .
N2 C6 C7 118.0(3) . .
C5 C6 C7 131.3(4) . .
N3 C7 C8 110.8(4) . .
N3 C7 C6 118.1(3) . .
C8 C7 C6 131.1(4) . .
C9 C8 C7 105.6(4) . .
C9 C8 H8 127.2 . .
C7 C8 H8 127.2 . .
N4 C9 C8 107.2(4) . .
N4 C9 C10 121.7(4) . .
C8 C9 C10 131.2(4) . .
C9 C10 H10A 109.5 . .
C9 C10 H10B 109.5 . .
H10A C10 H10B 109.5 . .
C9 C10 H10C 109.5 . .
H10A C10 H10C 109.5 . .
H10B C10 H10C 109.5 . .
N4 C11 H11A 109.5 . .
N4 C11 H11B 109.5 . .
H11A C11 H11B 109.5 . .
N4 C11 H11C 109.5 . .
H11A C11 H11C 109.5 . .
H11B C11 H11C 109.5 . .
O3 C12 N11 125.4(5) . .
O3 C12 H12 117.3 . .
N11 C12 H12 117.3 . .
N11 C13 H13A 109.5 . .
N11 C13 H13B 109.5 . .
H13A C13 H13B 109.5 . .
N11 C13 H13C 109.5 . .
H13A C13 H13C 109.5 . .
H13B C13 H13C 109.5 . .
N11 C14 H14A 109.5 . .
N11 C14 H14B 109.5 . .
H14A C14 H14B 109.5 . .
N11 C14 H14C 109.5 . .
H14A C14 H14C 109.5 . .
H14B C14 H14C 109.5 . .

loop_
_geom_bond_atom_site_label_1
_geom_bond_atom_site_label_2
_geom_bond_distance
_geom_bond_site_symmetry_2
Cd1 N3 2.326(3) .
Cd1 O3 2.337(3) .
Cd1 N2 2.370(3) .
Cd1 O2 2.373(3) 3_656
Cd1 O1 2.419(3) 3_656
Cd1 Cl1 2.4438(13) .
Cd1 C1 2.720(4) 3_656
O1 C1 1.245(5) .
O1 Cd1 2.419(3) 3_656
O2 C1 1.258(5) .
O2 Cd1 2.373(3) 3_656
O3 C12 1.238(5) .
N1 C4 1.352(5) .
N1 N2 1.365(4) .
N1 C2 1.445(5) .
N2 C6 1.331(5) .
N3 C7 1.341(5) .
N3 N4 1.363(4) .
N4 C9 1.347(5) .
N4 C11 1.454(5) .
N11 C12 1.310(5) .
N11 C13 1.444(7) .
N11 C14 1.456(7) .
C1 C2 1.513(6) .
C1 Cd1 2.720(4) 3_656
C2 H2A 0.9700 .
C2 H2B 0.9700 .
C3 C4 1.489(6) .
C3 H3A 0.9600 .
C3 H3B 0.9600 .
C3 H3C 0.9600 .
C4 C5 1.372(6) .
C5 C6 1.398(5) .
C5 H5 0.9300 .
C6 C7 1.461(6) .
C7 C8 1.397(5) .
C8 C9 1.368(6) .
C8 H8 0.9300 .
C9 C10 1.497(5) .
C10 H10A 0.9600 .
C10 H10B 0.9600 .
C10 H10C 0.9600 .
C11 H11A 0.9600 .
C11 H11B 0.9600 .
C11 H11C 0.9600 .
C12 H12 0.9300 .
C13 H13A 0.9600 .
C13 H13B 0.9600 .
C13 H13C 0.9600 .
C14 H14A 0.9600 .
C14 H14B 0.9600 .
C14 H14C 0.9600 .

loop_
_geom_torsion_atom_site_label_1
_geom_torsion_atom_site_label_2
_geom_torsion_atom_site_label_3
_geom_torsion_atom_site_label_4
_geom_torsion
_geom_torsion_site_symmetry_1
N3 Cd1 O3 C12 176.0(3) .
N2 Cd1 O3 C12 -145.3(4) .
O2 Cd1 O3 C12 -42.2(3) 3_656
O1 Cd1 O3 C12 -96.7(3) 3_656
Cl1 Cd1 O3 C12 61.6(3) .
C1 Cd1 O3 C12 -69.5(3) 3_656
C4 N1 N2 C6 0.4(4) .
C2 N1 N2 C6 177.9(4) .
C4 N1 N2 Cd1 -173.9(3) .
C2 N1 N2 Cd1 3.7(6) .
N3 Cd1 N2 C6 3.1(3) .
O3 Cd1 N2 C6 -38.0(6) .
O2 Cd1 N2 C6 -140.9(3) 3_656
O1 Cd1 N2 C6 -86.6(3) 3_656
Cl1 Cd1 N2 C6 114.4(3) .
C1 Cd1 N2 C6 -113.7(3) 3_656
N3 Cd1 N2 N1 177.0(4) .
O3 Cd1 N2 N1 135.9(4) .
O2 Cd1 N2 N1 33.0(4) 3_656
O1 Cd1 N2 N1 87.3(4) 3_656
Cl1 Cd1 N2 N1 -71.7(4) .
C1 Cd1 N2 N1 60.2(4) 3_656
O3 Cd1 N3 C7 168.9(3) .
N2 Cd1 N3 C7 -0.6(3) .
O2 Cd1 N3 C7 68.1(4) 3_656
O1 Cd1 N3 C7 84.5(3) 3_656
Cl1 Cd1 N3 C7 -96.9(3) .
C1 Cd1 N3 C7 78.0(3) 3_656
O3 Cd1 N3 N4 -13.6(4) .
N2 Cd1 N3 N4 176.9(4) .
O2 Cd1 N3 N4 -114.3(4) 3_656
O1 Cd1 N3 N4 -98.0(4) 3_656
Cl1 Cd1 N3 N4 80.6(4) .
C1 Cd1 N3 N4 -104.4(4) 3_656
C7 N3 N4 C9 -0.3(5) .
Cd1 N3 N4 C9 -178.0(3) .
C7 N3 N4 C11 -178.0(4) .
Cd1 N3 N4 C11 4.3(6) .
Cd1 O1 C1 O2 0.7(4) 3_656
Cd1 O1 C1 C2 -179.5(3) 3_656
Cd1 O2 C1 O1 -0.7(4) 3_656
Cd1 O2 C1 C2 179.5(3) 3_656
C4 N1 C2 C1 76.4(5) .
N2 N1 C2 C1 -100.7(4) .
O1 C1 C2 N1 -174.1(3) .
O2 C1 C2 N1 5.7(5) .
Cd1 C1 C2 N1 149(23) 3_656
N2 N1 C4 C5 -0.6(5) .
C2 N1 C4 C5 -177.9(4) .
N2 N1 C4 C3 178.8(4) .
C2 N1 C4 C3 1.5(7) .
N1 C4 C5 C6 0.6(5) .
C3 C4 C5 C6 -178.7(5) .
N1 N2 C6 C5 0.1(4) .
Cd1 N2 C6 C5 175.8(3) .
N1 N2 C6 C7 179.0(3) .
Cd1 N2 C6 C7 -5.2(5) .
C4 C5 C6 N2 -0.4(5) .
C4 C5 C6 C7 -179.2(4) .
N4 N3 C7 C8 0.3(5) .
Cd1 N3 C7 C8 178.6(3) .
N4 N3 C7 C6 179.9(3) .
Cd1 N3 C7 C6 -1.8(5) .
N2 C6 C7 N3 4.8(6) .
C5 C6 C7 N3 -176.5(4) .
N2 C6 C7 C8 -175.7(4) .
C5 C6 C7 C8 3.0(8) .
N3 C7 C8 C9 -0.2(5) .
C6 C7 C8 C9 -179.8(4) .
N3 N4 C9 C8 0.1(5) .
C11 N4 C9 C8 177.7(4) .
N3 N4 C9 C10 179.8(4) .
C11 N4 C9 C10 -2.6(7) .
C7 C8 C9 N4 0.0(5) .
C7 C8 C9 C10 -179.6(4) .
Cd1 O3 C12 N11 170.9(4) .
C13 N11 C12 O3 1.8(8) .
C14 N11 C12 O3 -179.3(5) .
